data_7719059
loop_
_publ_author_name
'N&#x11b;mec, Vlastimil'
'Samsonov, Maksim A.'
'R&#x16f;&#x17e;i&#x10d;kov&#xe1;, Zde&#x148;ka'
'Vr&#xe1;na, Jan'
'R&#x16f;&#x17e;i&#x10d;ka, Ale&#x161;'

_publ_section_title
;
 The investigation of the steric hindrance of anilines by means of
 reactions with PCl<sub>3</sub> and BCl<sub>3</sub>.
;
_journal_issue 31
_journal_name_full 'Dalton transactions (Cambridge, England : 2003)'
_journal_page_first 11845
_journal_page_last 11856
_journal_paper_doi 10.1039/d5dt01182e
_journal_volume 54
_journal_year 2025
_chemical_formula_moiety 'C51 H57 N, C6 H6'
_chemical_formula_sum 'C57 H63 N'
_chemical_formula_weight 762.08
_space_group_crystal_system triclinic
_space_group_IT_number 2
_space_group_name_Hall '-P 1'
_space_group_name_H-M_alt 'P -1'
_atom_sites_solution_hydrogens mixed
_audit_creation_method SHELXL-2019/1
_audit_update_record
;
2025-07-01 deposited with the CCDC.	2025-07-02 downloaded from the CCDC.
;
_cell_angle_alpha 77.0360(10)
_cell_angle_beta 83.9520(10)
_cell_angle_gamma 75.9890(10)
_cell_formula_units_Z 4
_cell_length_a 12.5898(5)
_cell_length_b 15.2776(6)
_cell_length_c 25.4281(10)
_cell_measurement_reflns_used 155076
_cell_measurement_temperature 150(2)
_cell_measurement_theta_max 25.5
_cell_measurement_theta_min 1
_cell_volume 4617.7(3)
_computing_cell_refinement 'APEX3 v2016.5-0 (Bruker AXS)'
_computing_data_collection 'Bruker Instrument Service vV6.2.3'
_computing_data_reduction 'SAINT V8.37A (Bruker AXS Inc., 2015)'
_computing_molecular_graphics 'Platon (Spek, 2009)'
_computing_publication_material 'Platon (Spek, 2009)'
_computing_structure_refinement 'SHELXL-2019/1 (Sheldrick, 2019)'
_computing_structure_solution 'XT, VERSION 2014/5'
_diffrn_ambient_temperature 150(2)
_diffrn_detector_area_resol_mean 10.4167
_diffrn_measured_fraction_theta_full 0.997
_diffrn_measured_fraction_theta_max 0.996
_diffrn_measurement_device_type 'Bruker D8 - Venture'
_diffrn_measurement_method '\f and \w scans to fill the Ewald sphere'
_diffrn_radiation_type MoK\a
_diffrn_radiation_wavelength 0.71073
_diffrn_reflns_av_R_equivalents 0.0463
_diffrn_reflns_av_unetI/netI 0.0256
_diffrn_reflns_Laue_measured_fraction_full 0.997
_diffrn_reflns_Laue_measured_fraction_max 0.996
_diffrn_reflns_limit_h_max 16
_diffrn_reflns_limit_h_min -16
_diffrn_reflns_limit_k_max 19
_diffrn_reflns_limit_k_min -19
_diffrn_reflns_limit_l_max 33
_diffrn_reflns_limit_l_min -33
_diffrn_reflns_number 155054
_diffrn_reflns_point_group_measured_fraction_full 0.997
_diffrn_reflns_point_group_measured_fraction_max 0.996
_diffrn_reflns_theta_full 25.242
_diffrn_reflns_theta_max 27.562
_diffrn_reflns_theta_min 1.931
_diffrn_source 'sealed X-ray tube'
_exptl_absorpt_coefficient_mu 0.062
_exptl_absorpt_correction_T_max 0.7456
_exptl_absorpt_correction_T_min 0.7100
_exptl_absorpt_correction_type multi-scan
_exptl_absorpt_process_details
;
SADABS-2016/2 - Bruker AXS area detector
scaling and absorption correction
;
_exptl_crystal_colour colourless
_exptl_crystal_density_diffrn 1.096
_exptl_crystal_description block
_exptl_crystal_F_000 1648
_exptl_crystal_size_max 0.579
_exptl_crystal_size_mid 0.548
_exptl_crystal_size_min 0.332
_refine_diff_density_max 0.599
_refine_diff_density_min -0.610
_refine_diff_density_rms 0.045
_refine_ls_extinction_method none
_refine_ls_goodness_of_fit_ref 1.029
_refine_ls_hydrogen_treatment mixed
_refine_ls_matrix_type full
_refine_ls_number_parameters 1104
_refine_ls_number_reflns 21272
_refine_ls_number_restraints 1026
_refine_ls_restrained_S_all 1.048
_refine_ls_R_factor_all 0.0745
_refine_ls_R_factor_gt 0.0577
_refine_ls_shift/su_max 0.005
_refine_ls_shift/su_mean 0.000
_refine_ls_structure_factor_coef Fsqd
_refine_ls_weighting_details 'w=1/[\s^2^(Fo^2^)+(0.0537P)^2^+3.1741P] where P=(Fo^2^+2Fc^2^)/3'
_refine_ls_weighting_scheme calc
_refine_ls_wR_factor_gt 0.1331
_refine_ls_wR_factor_ref 0.1439
_reflns_Friedel_coverage 0.000
_reflns_number_gt 17118
_reflns_number_total 21272
_reflns_threshold_expression 'I > 2\s(I)'
_cod_data_source_file d5dt01182e3.cif
_cod_data_source_block mo_jvr220404N1
_cod_depositor_comments 'Adding full bibliography for 7719051--7719060.cif.'
_cod_database_code 7719059
_shelx_shelxl_version_number 2019/1
_shelx_space_group_comment
;
The symmetry employed for this shelxl refinement is uniquely defined
by the following loop, which should always be used as a source of
symmetry information in preference to the above space-group names.
They are only intended as comments.
;
_shelx_estimated_absorpt_t_min 0.965
_shelx_estimated_absorpt_t_max 0.980
_exptl_absorpt_special_details
;
The ratio of minimum to maximum
apparent transmission was 0.952
;

loop_
_space_group_symop_operation_xyz
'x, y, z'
'-x, -y, -z'

loop_
_atom_site_label
_atom_site_type_symbol
_atom_site_fract_x
_atom_site_fract_y
_atom_site_fract_z
_atom_site_U_iso_or_equiv
_atom_site_adp_type
_atom_site_occupancy
_atom_site_site_symmetry_order
_atom_site_calc_flag
_atom_site_refinement_flags_posn
_atom_site_refinement_flags_adp
_atom_site_refinement_flags_occupancy
_atom_site_disorder_assembly
_atom_site_disorder_group
N1 N 0.93333(11) 0.75792(10) 0.12759(6) 0.0238(3) Uani 1 1 d . . . . .
H1B H 0.8840(18) 0.8080(16) 0.1306(9) 0.044(6) Uiso 1 1 d . . . . .
H1A H 0.9074(17) 0.7243(15) 0.1102(8) 0.040(5) Uiso 1 1 d . . . . .
C1 C 1.03944(11) 0.77017(9) 0.11069(6) 0.0185(3) Uani 1 1 d . . . . .
N2 N 0.54691(11) 0.76127(10) 0.37040(6) 0.0260(3) Uani 1 1 d . . . . .
H2A H 0.5990(18) 0.7164(15) 0.3619(8) 0.041(6) Uiso 1 1 d . . . . .
H2B H 0.5717(17) 0.7959(15) 0.3874(9) 0.043(6) Uiso 1 1 d . . . . .
C2 C 1.11095(11) 0.71575(9) 0.07736(6) 0.0179(3) Uani 1 1 d . . . . .
C3 C 1.21599(11) 0.73142(9) 0.06425(6) 0.0185(3) Uani 1 1 d . . . . .
H3 H 1.264650 0.694734 0.042319 0.022 Uiso 1 1 calc R U . . .
C4 C 1.25295(11) 0.79825(10) 0.08176(6) 0.0199(3) Uani 1 1 d . . . . .
C5 C 1.18191(12) 0.84980(10) 0.11465(6) 0.0196(3) Uani 1 1 d . . . . .
H5 H 1.205824 0.895479 0.127250 0.023 Uiso 1 1 calc R U . . .
C6 C 1.07681(11) 0.83670(9) 0.12976(5) 0.0178(3) Uani 1 1 d . . . . .
C7 C 1.07288(11) 0.64347(9) 0.05380(6) 0.0182(3) Uani 1 1 d . . . . .
C9 C 1.25303(13) 0.54120(11) 0.02486(6) 0.0251(3) Uani 1 1 d . . . . .
H9 H 1.262555 0.513960 0.061993 0.030 Uiso 1 1 calc R U . . .
C8 C 1.15908(12) 0.60970(10) 0.01011(6) 0.0194(3) Uani 1 1 d . . . . .
C10 C 1.33280(13) 0.51197(11) -0.01345(6) 0.0262(3) Uani 1 1 d . . . . .
H10 H 1.395715 0.465479 -0.001779 0.031 Uiso 1 1 calc R U . . .
C11 C 1.32321(12) 0.54880(10) -0.06834(6) 0.0237(3) Uani 1 1 d . . . . .
C12 C 1.23006(14) 0.61703(12) -0.08265(7) 0.0321(4) Uani 1 1 d . . . . .
H12 H 1.220434 0.644140 -0.119787 0.038 Uiso 1 1 calc R U . . .
C13 C 1.15044(13) 0.64707(11) -0.04458(6) 0.0273(3) Uani 1 1 d . . . . .
H13 H 1.088397 0.694501 -0.056339 0.033 Uiso 1 1 calc R U . . .
C14 C 1.41114(14) 0.51998(12) -0.11160(7) 0.0325(4) Uani 1 1 d . . . . .
C16 C 1.48789(17) 0.42738(14) -0.09098(9) 0.0469(5) Uani 1 1 d . . . . .
H16A H 1.541386 0.410839 -0.120056 0.070 Uiso 1 1 calc R U . . .
H16B H 1.445200 0.379976 -0.079165 0.070 Uiso 1 1 calc R U . . .
H16C H 1.526444 0.431762 -0.060474 0.070 Uiso 1 1 calc R U . . .
C15 C 1.4805(2) 0.59303(16) -0.12650(11) 0.0608(7) Uani 1 1 d . . . . .
H15A H 1.539906 0.574740 -0.152765 0.091 Uiso 1 1 calc R U . . .
H15B H 1.511743 0.598235 -0.093920 0.091 Uiso 1 1 calc R U . . .
H15C H 1.434144 0.652677 -0.142312 0.091 Uiso 1 1 calc R U . . .
C17 C 1.3597(2) 0.5125(2) -0.16123(10) 0.0721(8) Uani 1 1 d . . . . .
H17A H 1.317082 0.573287 -0.177935 0.108 Uiso 1 1 calc R U . . .
H17B H 1.311278 0.469296 -0.150690 0.108 Uiso 1 1 calc R U . . .
H17C H 1.417492 0.490109 -0.187147 0.108 Uiso 1 1 calc R U . . .
C19 C 0.94789(12) 0.78182(10) -0.00317(6) 0.0229(3) Uani 1 1 d . . . . .
H19 H 1.004616 0.813829 -0.005099 0.027 Uiso 1 1 calc R U . . .
C18 C 0.96254(11) 0.69100(10) 0.02645(6) 0.0192(3) Uani 1 1 d . . . . .
C20 C 0.85291(13) 0.82613(11) -0.02969(6) 0.0251(3) Uani 1 1 d . . . . .
H20 H 0.846176 0.887700 -0.049425 0.030 Uiso 1 1 calc R U . . .
C21 C 0.76649(12) 0.78244(11) -0.02815(6) 0.0236(3) Uani 1 1 d . . . . .
C22 C 0.78084(12) 0.69286(11) 0.00193(6) 0.0248(3) Uani 1 1 d . . . . .
H22 H 0.723804 0.661059 0.004234 0.030 Uiso 1 1 calc R U . . .
C23 C 0.87623(12) 0.64816(10) 0.02883(6) 0.0218(3) Uani 1 1 d . . . . .
H23 H 0.882287 0.587066 0.049218 0.026 Uiso 1 1 calc R U . . .
C24 C 0.66232(13) 0.83241(12) -0.05831(7) 0.0313(4) Uani 1 1 d D . . . .
C25 C 0.69157(19) 0.8729(2) -0.11626(10) 0.0478(4) Uani 0.870(3) 1 d D . P A 1
H25A H 0.624295 0.902702 -0.135335 0.072 Uiso 0.870(3) 1 calc R U P A 1
H25B H 0.734498 0.823774 -0.133880 0.072 Uiso 0.870(3) 1 calc R U P A 1
H25C H 0.734899 0.918662 -0.117205 0.072 Uiso 0.870(3) 1 calc R U P A 1
C26 C 0.58547(18) 0.76792(18) -0.05785(10) 0.0478(4) Uani 0.870(3) 1 d D . P A 1
H26A H 0.518750 0.803105 -0.076051 0.072 Uiso 0.870(3) 1 calc R U P A 1
H26B H 0.566081 0.740792 -0.020421 0.072 Uiso 0.870(3) 1 calc R U P A 1
H26C H 0.622581 0.718716 -0.076803 0.072 Uiso 0.870(3) 1 calc R U P A 1
C27 C 0.59838(18) 0.90983(18) -0.03011(10) 0.0478(4) Uani 0.870(3) 1 d D . P A 1
H27A H 0.532067 0.942396 -0.049381 0.072 Uiso 0.870(3) 1 calc R U P A 1
H27B H 0.644453 0.953195 -0.030218 0.072 Uiso 0.870(3) 1 calc R U P A 1
H27C H 0.577828 0.883288 0.007258 0.072 Uiso 0.870(3) 1 calc R U P A 1
C25A C 0.6897(12) 0.8144(14) -0.1152(4) 0.0478(4) Uani 0.130(3) 1 d D . P A 2
H25D H 0.629784 0.849521 -0.138430 0.072 Uiso 0.130(3) 1 calc R U P A 2
H25E H 0.699247 0.748456 -0.114212 0.072 Uiso 0.130(3) 1 calc R U P A 2
H25F H 0.757634 0.833634 -0.129693 0.072 Uiso 0.130(3) 1 calc R U P A 2
C27A C 0.6536(12) 0.9361(6) -0.0716(7) 0.0478(4) Uani 0.130(3) 1 d D . P A 2
H27D H 0.577264 0.968249 -0.078215 0.072 Uiso 0.130(3) 1 calc R U P A 2
H27E H 0.700232 0.952153 -0.103994 0.072 Uiso 0.130(3) 1 calc R U P A 2
H27F H 0.677557 0.954754 -0.041181 0.072 Uiso 0.130(3) 1 calc R U P A 2
C26A C 0.5629(9) 0.8136(12) -0.0268(6) 0.0478(4) Uani 0.130(3) 1 d D . P A 2
H26D H 0.498181 0.849772 -0.046371 0.072 Uiso 0.130(3) 1 calc R U P A 2
H26E H 0.559924 0.830621 0.008349 0.072 Uiso 0.130(3) 1 calc R U P A 2
H26F H 0.564022 0.747793 -0.021310 0.072 Uiso 0.130(3) 1 calc R U P A 2
C28 C 1.06030(12) 0.55825(10) 0.09799(6) 0.0196(3) Uani 1 1 d . . . . .
C29 C 1.05052(13) 0.47815(10) 0.08326(6) 0.0243(3) Uani 1 1 d . . . . .
H29 H 1.052492 0.476925 0.045977 0.029 Uiso 1 1 calc R U . . .
C30 C 1.03799(13) 0.40018(10) 0.12132(7) 0.0266(3) Uani 1 1 d . . . . .
H30 H 1.032215 0.346868 0.109476 0.032 Uiso 1 1 calc R U . . .
C31 C 1.03369(13) 0.39822(10) 0.17644(6) 0.0250(3) Uani 1 1 d . . . . .
C32 C 1.04679(14) 0.47743(11) 0.19112(6) 0.0276(3) Uani 1 1 d . . . . .
H32 H 1.046477 0.478103 0.228403 0.033 Uiso 1 1 calc R U . . .
C33 C 1.06027(13) 0.55539(10) 0.15310(6) 0.0236(3) Uani 1 1 d . . . . .
H33 H 1.069640 0.607668 0.164906 0.028 Uiso 1 1 calc R U . . .
C34 C 1.01966(15) 0.31350(11) 0.21958(7) 0.0321(4) Uani 1 1 d . . . . .
C35 C 0.98973(18) 0.23997(12) 0.19539(9) 0.0442(5) Uani 1 1 d . . . . .
H35A H 1.046890 0.221176 0.168264 0.066 Uiso 1 1 calc R U . . .
H35B H 0.983673 0.186348 0.224111 0.066 Uiso 1 1 calc R U . . .
H35C H 0.919471 0.265352 0.178325 0.066 Uiso 1 1 calc R U . . .
C36 C 0.9298(2) 0.34193(15) 0.26171(9) 0.0558(6) Uani 1 1 d . . . . .
H36A H 0.921222 0.287428 0.289200 0.084 Uiso 1 1 calc R U . . .
H36B H 0.950033 0.386548 0.278860 0.084 Uiso 1 1 calc R U . . .
H36C H 0.860545 0.370076 0.244096 0.084 Uiso 1 1 calc R U . . .
C37 C 1.12862(18) 0.27088(14) 0.24682(8) 0.0445(5) Uani 1 1 d . . . . .
H37A H 1.186139 0.252693 0.219705 0.067 Uiso 1 1 calc R U . . .
H37B H 1.148379 0.316226 0.263543 0.067 Uiso 1 1 calc R U . . .
H37C H 1.120981 0.216499 0.274630 0.067 Uiso 1 1 calc R U . . .
C38 C 1.36563(13) 0.81566(12) 0.06476(7) 0.0310(4) Uani 1 1 d . . . . .
H38A H 1.360364 0.868794 0.034479 0.047 Uiso 1 1 calc R U . . .
H38B H 1.412919 0.761133 0.053545 0.047 Uiso 1 1 calc R U . . .
H38C H 1.396877 0.828381 0.095202 0.047 Uiso 1 1 calc R U . . .
C39 C 1.00036(12) 0.89580(9) 0.16567(6) 0.0190(3) Uani 1 1 d . . . . .
H39 H 0.951222 0.856734 0.187232 0.023 Uiso 1 1 calc R U . . .
C40 C 0.92573(12) 0.98047(10) 0.13285(6) 0.0206(3) Uani 1 1 d . . . . .
C41 C 0.91936(13) 0.99300(11) 0.07737(6) 0.0249(3) Uani 1 1 d . . . . .
H41 H 0.965256 0.949357 0.058667 0.030 Uiso 1 1 calc R U . . .
C42 C 0.84730(14) 1.06799(12) 0.04862(7) 0.0303(3) Uani 1 1 d . . . . .
H42 H 0.843072 1.074340 0.010822 0.036 Uiso 1 1 calc R U . . .
C43 C 0.78187(14) 1.13328(12) 0.07490(7) 0.0332(4) Uani 1 1 d . . . . .
H43 H 0.733088 1.185051 0.055347 0.040 Uiso 1 1 calc R U . . .
C44 C 0.78820(15) 1.12239(12) 0.13002(8) 0.0369(4) Uani 1 1 d . . . . .
H44 H 0.744008 1.167394 0.148320 0.044 Uiso 1 1 calc R U . . .
C45 C 0.85841(14) 1.04644(11) 0.15889(7) 0.0301(3) Uani 1 1 d . . . . .
H45 H 0.860599 1.039340 0.196869 0.036 Uiso 1 1 calc R U . . .
C46 C 1.06700(12) 0.91669(10) 0.20600(6) 0.0207(3) Uani 1 1 d . . . . .
C47 C 1.09831(14) 0.84883(11) 0.25180(6) 0.0292(3) Uani 1 1 d . . . . .
H47 H 1.069532 0.795017 0.259613 0.035 Uiso 1 1 calc R U . . .
C48 C 1.17114(16) 0.85918(13) 0.28610(7) 0.0373(4) Uani 1 1 d . . . . .
H48 H 1.192281 0.812352 0.317087 0.045 Uiso 1 1 calc R U . . .
C49 C 1.21286(15) 0.93729(14) 0.27530(7) 0.0386(4) Uani 1 1 d . . . . .
H49 H 1.264306 0.943497 0.298229 0.046 Uiso 1 1 calc R U . . .
C50 C 1.17980(15) 1.00630(13) 0.23120(7) 0.0354(4) Uani 1 1 d . . . . .
H50 H 1.206903 1.060891 0.224349 0.042 Uiso 1 1 calc R U . . .
C51 C 1.10693(14) 0.99635(11) 0.19671(6) 0.0262(3) Uani 1 1 d . . . . .
H51 H 1.084211 1.044415 0.166504 0.031 Uiso 1 1 calc R U . . .
C52 C 0.5286(2) 0.83945(17) 0.20913(11) 0.0614(6) Uani 1 1 d . . . . .
H52 H 0.483007 0.824748 0.240528 0.074 Uiso 1 1 calc R U . . .
C53 C 0.5728(2) 0.77447(19) 0.17917(11) 0.0628(6) Uani 1 1 d . . . . .
H53 H 0.558441 0.714572 0.189884 0.075 Uiso 1 1 calc R U . . .
C54 C 0.6382(2) 0.7955(3) 0.13348(12) 0.0766(8) Uani 1 1 d . . . . .
H54 H 0.668952 0.750321 0.112511 0.092 Uiso 1 1 calc R U . . .
C55 C 0.6589(2) 0.8824(3) 0.11829(13) 0.0892(10) Uani 1 1 d . U . . .
H55 H 0.703803 0.897495 0.086712 0.107 Uiso 1 1 calc R U . . .
C56 C 0.6143(3) 0.9471(2) 0.14894(17) 0.0947(11) Uani 1 1 d . . . . .
H56 H 0.628714 1.007025 0.138619 0.114 Uiso 1 1 calc R U . . .
C57 C 0.5494(3) 0.92549(19) 0.19427(14) 0.0792(9) Uani 1 1 d . . . . .
H57 H 0.518712 0.970365 0.215442 0.095 Uiso 1 1 calc R U . . .
C58 C 0.8040(2) 0.7789(2) 0.26852(12) 0.0760(8) Uani 1 1 d DG . . . .
H58 H 0.772809 0.812057 0.235389 0.091 Uiso 1 1 calc R U . . .
C59 C 0.8769(2) 0.6977(2) 0.27039(12) 0.0757(8) Uani 1 1 d DG . . . .
H59 H 0.898896 0.674746 0.238218 0.091 Uiso 1 1 calc R U . . .
C60 C 0.9192(3) 0.6483(2) 0.31791(15) 0.0912(10) Uani 1 1 d DG . . . .
H60 H 0.971102 0.591435 0.318546 0.109 Uiso 1 1 calc R U . . .
C61 C 0.8885(3) 0.6790(3) 0.36419(15) 0.1026(12) Uani 1 1 d DG U . . .
H61 H 0.916306 0.642325 0.397352 0.123 Uiso 1 1 calc R U . . .
C62 C 0.8170(3) 0.7633(3) 0.36370(16) 0.1017(11) Uani 1 1 d DG U . . .
H62 H 0.796989 0.786337 0.395938 0.122 Uiso 1 1 calc R U . . .
C63 C 0.7750(2) 0.8137(3) 0.31465(16) 0.0918(10) Uani 1 1 d DG U . . .
H63 H 0.726090 0.872234 0.313095 0.110 Uiso 1 1 calc R U . . .
C101 C 0.44686(11) 0.74042(9) 0.39093(6) 0.0186(3) Uani 1 1 d . . . . .
C102 C 0.38249(11) 0.78113(9) 0.43213(6) 0.0173(3) Uani 1 1 d . . . . .
C103 C 0.27856(11) 0.76325(9) 0.44580(6) 0.0187(3) Uani 1 1 d . . . . .
H103 H 0.232771 0.793592 0.471533 0.022 Uiso 1 1 calc R U . . .
C104 C 0.23875(11) 0.70307(10) 0.42352(6) 0.0202(3) Uani 1 1 d . . . . .
C105 C 0.30637(12) 0.65935(9) 0.38575(6) 0.0201(3) Uani 1 1 d . . . . .
H105 H 0.281956 0.616046 0.371159 0.024 Uiso 1 1 calc R U . . .
C106 C 0.40858(12) 0.67756(9) 0.36894(6) 0.0184(3) Uani 1 1 d . . . . .
C107 C 0.42691(11) 0.84320(9) 0.46146(5) 0.0169(3) Uani 1 1 d . . . . .
C108 C 0.45630(11) 0.92399(9) 0.41786(5) 0.0170(3) Uani 1 1 d . . . . .
C109 C 0.38104(12) 0.97090(10) 0.37873(6) 0.0216(3) Uani 1 1 d . . . . .
H109 H 0.314523 0.951650 0.379358 0.026 Uiso 1 1 calc R U . . .
C110 C 0.40052(12) 1.04479(10) 0.33897(6) 0.0227(3) Uani 1 1 d . . . . .
H110 H 0.346733 1.075262 0.313397 0.027 Uiso 1 1 calc R U . . .
C111 C 0.49725(12) 1.07530(10) 0.33572(6) 0.0202(3) Uani 1 1 d . . . . .
C112 C 0.57282(12) 1.02777(10) 0.37447(6) 0.0211(3) Uani 1 1 d . . . . .
H112 H 0.639876 1.046357 0.373483 0.025 Uiso 1 1 calc R U . . .
C113 C 0.55316(12) 0.95408(10) 0.41450(6) 0.0196(3) Uani 1 1 d . . . . .
H113 H 0.606940 0.923624 0.440080 0.024 Uiso 1 1 calc R U . . .
C114 C 0.52176(13) 1.15711(11) 0.29284(6) 0.0250(3) Uani 1 1 d . . . . .
C115 C 0.43085(17) 1.19819(13) 0.25333(7) 0.0398(4) Uani 1 1 d . . . . .
H11A H 0.450452 1.249592 0.226524 0.060 Uiso 1 1 calc R U . . .
H11B H 0.362132 1.220573 0.273097 0.060 Uiso 1 1 calc R U . . .
H11C H 0.421532 1.150798 0.234959 0.060 Uiso 1 1 calc R U . . .
C116 C 0.62901(17) 1.12545(15) 0.26072(8) 0.0462(5) Uani 1 1 d . . . . .
H11D H 0.621178 1.077564 0.242364 0.069 Uiso 1 1 calc R U . . .
H11E H 0.688817 1.100529 0.285430 0.069 Uiso 1 1 calc R U . . .
H11F H 0.645553 1.178016 0.233831 0.069 Uiso 1 1 calc R U . . .
C117 C 0.53499(17) 1.23279(12) 0.32074(7) 0.0367(4) Uani 1 1 d . . . . .
H11G H 0.552533 1.284488 0.293450 0.055 Uiso 1 1 calc R U . . .
H11H H 0.594415 1.207964 0.345679 0.055 Uiso 1 1 calc R U . . .
H11I H 0.466459 1.254268 0.340920 0.055 Uiso 1 1 calc R U . . .
C118 C 0.33743(11) 0.88213(9) 0.50219(6) 0.0177(3) Uani 1 1 d . . . . .
C119 C 0.27860(12) 0.97301(10) 0.49396(6) 0.0216(3) Uani 1 1 d . . . . .
H119 H 0.298413 1.016242 0.463680 0.026 Uiso 1 1 calc R U . . .
C120 C 0.19111(13) 1.00248(10) 0.52903(6) 0.0237(3) Uani 1 1 d . . . . .
H120 H 0.153285 1.065423 0.522173 0.028 Uiso 1 1 calc R U . . .
C121 C 0.15776(12) 0.94246(10) 0.57366(6) 0.0216(3) Uani 1 1 d . . . . .
C122 C 0.22090(12) 0.85196(10) 0.58354(6) 0.0222(3) Uani 1 1 d . . . . .
H122 H 0.202843 0.809338 0.614598 0.027 Uiso 1 1 calc R U . . .
C123 C 0.30888(12) 0.82294(10) 0.54929(6) 0.0210(3) Uani 1 1 d . . . . .
H123 H 0.350905 0.761420 0.557910 0.025 Uiso 1 1 calc R U . . .
C124 C 0.05694(13) 0.97189(12) 0.61056(7) 0.0285(3) Uani 1 1 d . . . . .
C125 C -0.00385(16) 1.07129(14) 0.59037(8) 0.0453(5) Uani 1 1 d . . . . .
H12A H -0.025978 1.078544 0.553536 0.068 Uiso 1 1 calc R U . . .
H12B H 0.044462 1.112845 0.590412 0.068 Uiso 1 1 calc R U . . .
H12C H -0.069101 1.086370 0.614169 0.068 Uiso 1 1 calc R U . . .
C126 C -0.02346(15) 0.90962(15) 0.61158(9) 0.0436(5) Uani 1 1 d . . . . .
H12D H -0.046303 0.916596 0.574910 0.065 Uiso 1 1 calc R U . . .
H12E H -0.087971 0.927524 0.635262 0.065 Uiso 1 1 calc R U . . .
H12F H 0.012811 0.845179 0.625202 0.065 Uiso 1 1 calc R U . . .
C127 C 0.09089(16) 0.96111(14) 0.66800(7) 0.0406(4) Uani 1 1 d . . . . .
H12G H 0.128114 0.896906 0.681560 0.061 Uiso 1 1 calc R U . . .
H12H H 0.025604 0.978015 0.691432 0.061 Uiso 1 1 calc R U . . .
H12I H 0.140733 1.001490 0.667857 0.061 Uiso 1 1 calc R U . . .
C128 C 0.52762(11) 0.78736(9) 0.49403(6) 0.0179(3) Uani 1 1 d . . . . .
C129 C 0.57177(12) 0.82955(10) 0.52725(6) 0.0213(3) Uani 1 1 d . . . . .
H129 H 0.535534 0.889785 0.531856 0.026 Uiso 1 1 calc R U . . .
C130 C 0.66727(13) 0.78547(10) 0.55367(6) 0.0229(3) Uani 1 1 d . . . . .
H130 H 0.695239 0.816626 0.575580 0.027 Uiso 1 1 calc R U . . .
C131 C 0.72328(12) 0.69672(10) 0.54891(6) 0.0219(3) Uani 1 1 d . . . . .
C132 C 0.67446(13) 0.65236(10) 0.51919(7) 0.0263(3) Uani 1 1 d . . . . .
H132 H 0.707329 0.590254 0.517071 0.032 Uiso 1 1 calc R U . . .
C133 C 0.57884(12) 0.69643(10) 0.49250(6) 0.0237(3) Uani 1 1 d . . . . .
H133 H 0.547893 0.663618 0.472789 0.028 Uiso 1 1 calc R U . . .
C134 C 0.83256(13) 0.65033(12) 0.57533(7) 0.0294(3) Uani 1 1 d . . . . .
C138 C 0.12628(13) 0.68528(12) 0.44019(8) 0.0323(4) Uani 1 1 d . . . . .
H13A H 0.084832 0.695737 0.407961 0.048 Uiso 1 1 calc R U . . .
H13B H 0.087756 0.727179 0.463637 0.048 Uiso 1 1 calc R U . . .
H13C H 0.133038 0.621347 0.459819 0.048 Uiso 1 1 calc R U . . .
C139 C 0.48489(12) 0.62559(10) 0.32978(6) 0.0210(3) Uani 1 1 d . . . . .
H139 H 0.522396 0.671344 0.305384 0.025 Uiso 1 1 calc R U . . .
C140 C 0.42377(12) 0.58981(10) 0.29348(6) 0.0219(3) Uani 1 1 d . . . . .
C141 C 0.35868(14) 0.65344(11) 0.25477(6) 0.0289(3) Uani 1 1 d . . . . .
H141 H 0.354138 0.717367 0.251637 0.035 Uiso 1 1 calc R U . . .
C142 C 0.30032(15) 0.62549(13) 0.22066(7) 0.0334(4) Uani 1 1 d . . . . .
H142 H 0.256243 0.669961 0.194568 0.040 Uiso 1 1 calc R U . . .
C143 C 0.30671(14) 0.53236(13) 0.22487(7) 0.0334(4) Uani 1 1 d . . . . .
H143 H 0.267068 0.512574 0.201697 0.040 Uiso 1 1 calc R U . . .
C144 C 0.37081(15) 0.46880(12) 0.26283(7) 0.0337(4) Uani 1 1 d . . . . .
H144 H 0.375353 0.404940 0.265685 0.040 Uiso 1 1 calc R U . . .
C145 C 0.42928(14) 0.49685(11) 0.29720(7) 0.0283(3) Uani 1 1 d . . . . .
H145 H 0.473079 0.452077 0.323273 0.034 Uiso 1 1 calc R U . . .
C146 C 0.57492(12) 0.55192(10) 0.36075(6) 0.0233(3) Uani 1 1 d . . . . .
C147 C 0.55418(14) 0.50227(11) 0.41204(7) 0.0309(3) Uani 1 1 d . . . . .
H147 H 0.481927 0.513192 0.428186 0.037 Uiso 1 1 calc R U . . .
C148 C 0.63691(16) 0.43691(12) 0.44026(8) 0.0393(4) Uani 1 1 d . . . . .
H148 H 0.621055 0.403955 0.475437 0.047 Uiso 1 1 calc R U . . .
C149 C 0.74167(16) 0.41990(14) 0.41731(9) 0.0466(5) Uani 1 1 d . . . . .
H149 H 0.798344 0.374829 0.436324 0.056 Uiso 1 1 calc R U . . .
C150 C 0.76374(17) 0.46868(17) 0.36661(10) 0.0568(6) Uani 1 1 d . . . . .
H150 H 0.836207 0.457265 0.350747 0.068 Uiso 1 1 calc R U . . .
C151 C 0.68111(15) 0.53477(15) 0.33808(8) 0.0425(4) Uani 1 1 d . . . . .
H151 H 0.697653 0.568052 0.303099 0.051 Uiso 1 1 calc R U . . .
C135 C 0.8104(3) 0.5888(3) 0.62911(15) 0.0873(14) Uani 0.743(3) 1 d . . P B 1
H35P H 0.768780 0.545345 0.623535 0.131 Uiso 0.743(3) 1 calc R U P B 1
H13Q H 0.880156 0.554424 0.644682 0.131 Uiso 0.743(3) 1 calc R U P B 1
H13R H 0.767925 0.626724 0.653836 0.131 Uiso 0.743(3) 1 calc R U P B 1
C136 C 0.8963(3) 0.7172(2) 0.5834(2) 0.0754(14) Uani 0.743(3) 1 d . . P B 1
H36P H 0.910311 0.756666 0.548513 0.113 Uiso 0.743(3) 1 calc R U P B 1
H36Q H 0.853999 0.755360 0.608036 0.113 Uiso 0.743(3) 1 calc R U P B 1
H36R H 0.966230 0.683060 0.598882 0.113 Uiso 0.743(3) 1 calc R U P B 1
C137 C 0.9100(2) 0.5867(3) 0.54060(15) 0.0572(8) Uani 0.743(3) 1 d . . P B 1
H37G H 0.872410 0.541321 0.534018 0.086 Uiso 0.743(3) 1 calc R U P B 1
H37H H 0.930002 0.624034 0.505998 0.086 Uiso 0.743(3) 1 calc R U P B 1
H37I H 0.976453 0.554642 0.559896 0.086 Uiso 0.743(3) 1 calc R U P B 1
C35A C 0.8246(7) 0.6677(8) 0.6325(4) 0.0572(8) Uani 0.257(3) 1 d . . P B 2
H35D H 0.797740 0.733771 0.631576 0.086 Uiso 0.257(3) 1 calc R U P B 2
H35E H 0.773661 0.633759 0.655167 0.086 Uiso 0.257(3) 1 calc R U P B 2
H35F H 0.897158 0.646630 0.647501 0.086 Uiso 0.257(3) 1 calc R U P B 2
C36A C 0.9096(8) 0.7073(11) 0.5429(5) 0.0873(14) Uani 0.257(3) 1 d . . P B 2
H36D H 0.882984 0.771720 0.546161 0.131 Uiso 0.257(3) 1 calc R U P B 2
H36E H 0.983134 0.683603 0.556644 0.131 Uiso 0.257(3) 1 calc R U P B 2
H36F H 0.912441 0.703280 0.504789 0.131 Uiso 0.257(3) 1 calc R U P B 2
C37A C 0.8709(7) 0.5562(7) 0.5707(5) 0.0572(8) Uani 0.257(3) 1 d . . P B 2
H37D H 0.820806 0.519656 0.591770 0.086 Uiso 0.257(3) 1 calc R U P B 2
H37E H 0.873680 0.552007 0.532670 0.086 Uiso 0.257(3) 1 calc R U P B 2
H37F H 0.944373 0.532330 0.584525 0.086 Uiso 0.257(3) 1 calc R U P B 2

loop_
_atom_site_aniso_label
_atom_site_aniso_U_11
_atom_site_aniso_U_22
_atom_site_aniso_U_33
_atom_site_aniso_U_23
_atom_site_aniso_U_13
_atom_site_aniso_U_12
N1 0.0193(6) 0.0250(7) 0.0314(7) -0.0141(6) 0.0035(5) -0.0075(5)
C1 0.0179(6) 0.0178(6) 0.0198(7) -0.0038(5) -0.0017(5) -0.0041(5)
N2 0.0240(7) 0.0279(7) 0.0326(7) -0.0168(6) 0.0076(5) -0.0123(6)
C2 0.0200(7) 0.0156(6) 0.0185(6) -0.0040(5) -0.0034(5) -0.0033(5)
C3 0.0187(6) 0.0164(6) 0.0192(6) -0.0039(5) -0.0018(5) -0.0012(5)
C4 0.0180(7) 0.0187(7) 0.0227(7) -0.0028(5) -0.0031(5) -0.0041(5)
C5 0.0223(7) 0.0171(6) 0.0211(7) -0.0051(5) -0.0041(5) -0.0055(5)
C6 0.0212(7) 0.0152(6) 0.0167(6) -0.0036(5) -0.0014(5) -0.0029(5)
C7 0.0196(7) 0.0171(6) 0.0193(6) -0.0061(5) -0.0018(5) -0.0046(5)
C9 0.0284(8) 0.0235(7) 0.0212(7) -0.0047(6) -0.0029(6) -0.0007(6)
C8 0.0212(7) 0.0176(6) 0.0221(7) -0.0085(5) -0.0021(5) -0.0049(5)
C10 0.0244(7) 0.0229(7) 0.0291(8) -0.0074(6) -0.0021(6) 0.0013(6)
C11 0.0247(7) 0.0235(7) 0.0256(7) -0.0106(6) 0.0017(6) -0.0067(6)
C12 0.0342(9) 0.0376(9) 0.0200(7) -0.0053(7) -0.0027(6) 0.0003(7)
C13 0.0253(8) 0.0297(8) 0.0233(7) -0.0068(6) -0.0047(6) 0.0035(6)
C14 0.0332(9) 0.0333(9) 0.0297(8) -0.0126(7) 0.0066(7) -0.0031(7)
C16 0.0427(11) 0.0418(11) 0.0484(11) -0.0144(9) 0.0145(9) 0.0029(9)
C15 0.0648(15) 0.0465(12) 0.0689(15) -0.0182(11) 0.0363(12) -0.0192(11)
C17 0.0576(14) 0.112(2) 0.0465(13) -0.0502(14) -0.0037(11) 0.0127(14)
C19 0.0211(7) 0.0220(7) 0.0271(7) -0.0060(6) -0.0017(6) -0.0068(6)
C18 0.0189(7) 0.0200(7) 0.0201(7) -0.0083(5) -0.0015(5) -0.0029(5)
C20 0.0250(7) 0.0228(7) 0.0263(8) -0.0040(6) -0.0024(6) -0.0035(6)
C21 0.0201(7) 0.0283(8) 0.0228(7) -0.0096(6) -0.0015(6) -0.0020(6)
C22 0.0201(7) 0.0285(8) 0.0291(8) -0.0107(6) -0.0008(6) -0.0074(6)
C23 0.0230(7) 0.0195(7) 0.0246(7) -0.0075(6) 0.0006(6) -0.0058(6)
C24 0.0217(7) 0.0394(9) 0.0307(8) -0.0047(7) -0.0068(6) -0.0025(7)
C25 0.0310(6) 0.0591(9) 0.0492(8) -0.0062(7) -0.0130(6) -0.0028(6)
C26 0.0310(6) 0.0591(9) 0.0492(8) -0.0062(7) -0.0130(6) -0.0028(6)
C27 0.0310(6) 0.0591(9) 0.0492(8) -0.0062(7) -0.0130(6) -0.0028(6)
C25A 0.0310(6) 0.0591(9) 0.0492(8) -0.0062(7) -0.0130(6) -0.0028(6)
C27A 0.0310(6) 0.0591(9) 0.0492(8) -0.0062(7) -0.0130(6) -0.0028(6)
C26A 0.0310(6) 0.0591(9) 0.0492(8) -0.0062(7) -0.0130(6) -0.0028(6)
C28 0.0193(7) 0.0180(7) 0.0222(7) -0.0053(5) -0.0023(5) -0.0040(5)
C29 0.0322(8) 0.0206(7) 0.0223(7) -0.0070(6) -0.0046(6) -0.0066(6)
C30 0.0316(8) 0.0192(7) 0.0315(8) -0.0070(6) -0.0059(6) -0.0070(6)
C31 0.0242(7) 0.0209(7) 0.0285(8) -0.0013(6) -0.0044(6) -0.0044(6)
C32 0.0349(9) 0.0264(8) 0.0217(7) -0.0044(6) -0.0047(6) -0.0063(7)
C33 0.0288(8) 0.0207(7) 0.0239(7) -0.0079(6) -0.0040(6) -0.0063(6)
C34 0.0360(9) 0.0237(8) 0.0332(9) 0.0026(7) -0.0041(7) -0.0073(7)
C35 0.0563(12) 0.0262(9) 0.0501(11) 0.0081(8) -0.0157(9) -0.0184(8)
C36 0.0605(14) 0.0422(11) 0.0530(13) 0.0038(10) 0.0194(11) -0.0116(10)
C37 0.0539(12) 0.0344(10) 0.0413(10) 0.0047(8) -0.0177(9) -0.0073(9)
C38 0.0207(7) 0.0316(8) 0.0449(10) -0.0154(7) 0.0040(7) -0.0094(6)
C39 0.0226(7) 0.0171(6) 0.0180(6) -0.0050(5) 0.0008(5) -0.0053(5)
C40 0.0198(7) 0.0198(7) 0.0226(7) -0.0044(5) -0.0006(5) -0.0055(5)
C41 0.0275(8) 0.0227(7) 0.0226(7) -0.0045(6) 0.0003(6) -0.0031(6)
C42 0.0324(8) 0.0304(8) 0.0243(8) 0.0012(6) -0.0033(6) -0.0057(7)
C43 0.0282(8) 0.0261(8) 0.0377(9) 0.0025(7) -0.0026(7) 0.0003(7)
C44 0.0344(9) 0.0299(9) 0.0387(9) -0.0078(7) 0.0046(7) 0.0052(7)
C45 0.0320(8) 0.0297(8) 0.0257(8) -0.0087(6) 0.0020(6) 0.0000(7)
C46 0.0246(7) 0.0199(7) 0.0173(6) -0.0073(5) -0.0003(5) -0.0016(6)
C47 0.0405(9) 0.0218(7) 0.0223(7) -0.0054(6) -0.0032(7) 0.0000(7)
C48 0.0446(10) 0.0378(9) 0.0228(8) -0.0084(7) -0.0111(7) 0.0094(8)
C49 0.0378(10) 0.0522(11) 0.0302(9) -0.0211(8) -0.0100(7) -0.0037(8)
C50 0.0411(10) 0.0412(10) 0.0323(9) -0.0184(8) -0.0021(7) -0.0154(8)
C51 0.0343(8) 0.0248(8) 0.0217(7) -0.0072(6) -0.0025(6) -0.0082(6)
C52 0.0654(15) 0.0524(13) 0.0651(15) -0.0033(11) -0.0001(12) -0.0205(12)
C53 0.0640(15) 0.0626(15) 0.0661(15) -0.0121(12) 0.0023(12) -0.0263(12)
C54 0.0459(14) 0.125(3) 0.0623(16) -0.0205(16) -0.0069(12) -0.0228(15)
C55 0.0426(14) 0.145(3) 0.0670(17) 0.0381(17) -0.0213(12) -0.0439(17)
C56 0.072(2) 0.080(2) 0.121(3) 0.0483(18) -0.0490(18) -0.0430(17)
C57 0.0781(19) 0.0501(14) 0.108(2) 0.0018(15) -0.0291(17) -0.0181(13)
C58 0.0442(13) 0.102(2) 0.0689(17) 0.0192(15) 0.0038(12) -0.0280(14)
C59 0.0689(17) 0.087(2) 0.0703(17) 0.0018(15) 0.0004(14) -0.0347(16)
C60 0.085(2) 0.081(2) 0.100(2) 0.0196(18) -0.0211(19) -0.0314(17)
C61 0.081(2) 0.155(3) 0.079(2) 0.009(2) -0.0349(17) -0.059(2)
C62 0.078(2) 0.166(3) 0.092(2) -0.047(2) 0.0092(17) -0.073(2)
C63 0.0489(15) 0.098(2) 0.126(3) -0.018(2) 0.0244(17) -0.0294(15)
C101 0.0187(7) 0.0169(6) 0.0207(7) -0.0046(5) -0.0010(5) -0.0046(5)
C102 0.0191(6) 0.0142(6) 0.0190(6) -0.0035(5) -0.0025(5) -0.0037(5)
C103 0.0183(6) 0.0166(6) 0.0207(7) -0.0047(5) -0.0017(5) -0.0019(5)
C104 0.0182(7) 0.0181(7) 0.0240(7) -0.0025(5) -0.0031(5) -0.0045(5)
C105 0.0233(7) 0.0156(6) 0.0230(7) -0.0043(5) -0.0051(6) -0.0058(5)
C106 0.0212(7) 0.0145(6) 0.0195(6) -0.0041(5) -0.0030(5) -0.0029(5)
C107 0.0183(6) 0.0151(6) 0.0184(6) -0.0054(5) -0.0013(5) -0.0037(5)
C108 0.0207(7) 0.0144(6) 0.0174(6) -0.0065(5) -0.0006(5) -0.0038(5)
C109 0.0214(7) 0.0240(7) 0.0217(7) -0.0048(6) -0.0040(6) -0.0083(6)
C110 0.0249(7) 0.0244(7) 0.0197(7) -0.0029(6) -0.0074(6) -0.0059(6)
C111 0.0252(7) 0.0179(7) 0.0181(6) -0.0053(5) -0.0006(5) -0.0048(5)
C112 0.0203(7) 0.0204(7) 0.0241(7) -0.0060(6) -0.0013(6) -0.0063(5)
C113 0.0202(7) 0.0182(7) 0.0209(7) -0.0051(5) -0.0042(5) -0.0030(5)
C114 0.0307(8) 0.0232(7) 0.0208(7) 0.0001(6) -0.0026(6) -0.0091(6)
C115 0.0505(11) 0.0377(10) 0.0308(9) 0.0097(7) -0.0157(8) -0.0189(8)
C116 0.0466(11) 0.0456(11) 0.0386(10) 0.0010(9) 0.0129(9) -0.0113(9)
C117 0.0551(11) 0.0253(8) 0.0328(9) 0.0006(7) -0.0108(8) -0.0171(8)
C118 0.0183(6) 0.0176(6) 0.0188(6) -0.0062(5) -0.0017(5) -0.0044(5)
C119 0.0257(7) 0.0161(7) 0.0223(7) -0.0033(5) 0.0006(6) -0.0049(6)
C120 0.0253(7) 0.0165(7) 0.0270(7) -0.0049(6) -0.0014(6) 0.0003(6)
C121 0.0203(7) 0.0227(7) 0.0223(7) -0.0073(6) -0.0016(5) -0.0033(6)
C122 0.0259(7) 0.0209(7) 0.0192(7) -0.0025(5) -0.0008(6) -0.0058(6)
C123 0.0248(7) 0.0154(6) 0.0215(7) -0.0035(5) -0.0026(6) -0.0020(5)
C124 0.0227(7) 0.0323(8) 0.0265(8) -0.0063(6) 0.0025(6) -0.0002(6)
C125 0.0366(10) 0.0427(11) 0.0432(11) -0.0066(9) 0.0090(8) 0.0097(8)
C126 0.0294(9) 0.0528(12) 0.0471(11) -0.0067(9) 0.0027(8) -0.0121(8)
C127 0.0369(10) 0.0500(11) 0.0311(9) -0.0135(8) 0.0032(7) 0.0006(8)
C128 0.0191(6) 0.0165(6) 0.0179(6) -0.0034(5) -0.0003(5) -0.0043(5)
C129 0.0270(7) 0.0169(6) 0.0203(7) -0.0062(5) -0.0026(6) -0.0028(6)
C130 0.0293(8) 0.0215(7) 0.0198(7) -0.0046(6) -0.0054(6) -0.0075(6)
C131 0.0218(7) 0.0205(7) 0.0227(7) -0.0018(6) -0.0037(6) -0.0047(6)
C132 0.0254(8) 0.0173(7) 0.0369(9) -0.0084(6) -0.0069(6) -0.0012(6)
C133 0.0242(7) 0.0187(7) 0.0310(8) -0.0088(6) -0.0059(6) -0.0047(6)
C134 0.0236(8) 0.0317(8) 0.0320(8) -0.0033(7) -0.0089(6) -0.0048(6)
C138 0.0224(8) 0.0360(9) 0.0443(10) -0.0152(8) 0.0027(7) -0.0132(7)
C139 0.0249(7) 0.0189(7) 0.0213(7) -0.0069(5) 0.0014(6) -0.0077(6)
C140 0.0255(7) 0.0223(7) 0.0199(7) -0.0085(6) 0.0014(6) -0.0063(6)
C141 0.0354(9) 0.0236(8) 0.0278(8) -0.0072(6) -0.0033(7) -0.0044(7)
C142 0.0347(9) 0.0374(9) 0.0277(8) -0.0089(7) -0.0077(7) -0.0030(7)
C143 0.0333(9) 0.0421(10) 0.0313(9) -0.0187(7) -0.0038(7) -0.0099(7)
C144 0.0407(10) 0.0271(8) 0.0394(9) -0.0162(7) -0.0041(8) -0.0097(7)
C145 0.0348(9) 0.0225(7) 0.0295(8) -0.0090(6) -0.0055(7) -0.0051(6)
C146 0.0233(7) 0.0206(7) 0.0289(8) -0.0118(6) -0.0018(6) -0.0044(6)
C147 0.0282(8) 0.0255(8) 0.0352(9) -0.0034(7) -0.0004(7) -0.0022(6)
C148 0.0401(10) 0.0275(9) 0.0448(10) -0.0006(8) -0.0089(8) -0.0008(7)
C149 0.0341(10) 0.0373(10) 0.0628(13) -0.0076(9) -0.0149(9) 0.0053(8)
C150 0.0253(9) 0.0654(15) 0.0690(15) -0.0130(12) 0.0029(9) 0.0070(9)
C151 0.0293(9) 0.0509(12) 0.0416(10) -0.0092(9) 0.0062(8) -0.0020(8)
C135 0.0377(15) 0.133(3) 0.0602(19) 0.047(2) -0.0207(14) -0.0152(18)
C136 0.0425(17) 0.0487(18) 0.145(4) -0.030(2) -0.048(2) -0.0012(14)
C137 0.0256(13) 0.075(2) 0.071(2) -0.0323(16) -0.0134(12) 0.0084(12)
C35A 0.0256(13) 0.075(2) 0.071(2) -0.0323(16) -0.0134(12) 0.0084(12)
C36A 0.0377(15) 0.133(3) 0.0602(19) 0.047(2) -0.0207(14) -0.0152(18)
C37A 0.0256(13) 0.075(2) 0.071(2) -0.0323(16) -0.0134(12) 0.0084(12)

loop_
_atom_type_symbol
_atom_type_description
_atom_type_scat_dispersion_real
_atom_type_scat_dispersion_imag
_atom_type_scat_source
C C 0.0033 0.0016 'International Tables Vol C Tables 4.2.6.8 and 6.1.1.4'
H H 0.0000 0.0000 'International Tables Vol C Tables 4.2.6.8 and 6.1.1.4'
N N 0.0061 0.0033 'International Tables Vol C Tables 4.2.6.8 and 6.1.1.4'

loop_
_geom_angle_atom_site_label_1
_geom_angle_atom_site_label_2
_geom_angle_atom_site_label_3
_geom_angle
_geom_angle_site_symmetry_1
_geom_angle_site_symmetry_3
_geom_angle_publ_flag
C1 N1 H1B 115.7(14) . . ?
C1 N1 H1A 115.8(14) . . ?
H1B N1 H1A 110.2(19) . . ?
N1 C1 C6 118.02(13) . . ?
N1 C1 C2 122.43(13) . . ?
C6 C1 C2 119.49(13) . . ?
C101 N2 H2A 117.5(14) . . ?
C101 N2 H2B 115.6(14) . . ?
H2A N2 H2B 112.1(19) . . ?
C3 C2 C1 117.95(12) . . ?
C3 C2 C7 120.36(12) . . ?
C1 C2 C7 121.63(12) . . ?
C4 C3 C2 123.10(13) . . ?
C4 C3 H3 118.4 . . ?
C2 C3 H3 118.4 . . ?
C5 C4 C3 117.77(13) . . ?
C5 C4 C38 120.80(13) . . ?
C3 C4 C38 121.42(13) . . ?
C4 C5 C6 121.91(13) . . ?
C4 C5 H5 119.0 . . ?
C6 C5 H5 119.0 . . ?
C5 C6 C1 119.74(13) . . ?
C5 C6 C39 120.32(12) . . ?
C1 C6 C39 119.91(12) . . ?
C28 C7 C8 107.70(11) . . ?
C28 C7 C2 111.55(11) . . ?
C8 C7 C2 109.77(11) . . ?
C28 C7 C18 111.00(11) . . ?
C8 C7 C18 108.38(11) . . ?
C2 C7 C18 108.39(11) . . ?
C10 C9 C8 121.60(14) . . ?
C10 C9 H9 119.2 . . ?
C8 C9 H9 119.2 . . ?
C13 C8 C9 116.38(13) . . ?
C13 C8 C7 122.92(13) . . ?
C9 C8 C7 120.65(13) . . ?
C9 C10 C11 121.87(14) . . ?
C9 C10 H10 119.1 . . ?
C11 C10 H10 119.1 . . ?
C12 C11 C10 116.21(14) . . ?
C12 C11 C14 120.52(14) . . ?
C10 C11 C14 123.23(14) . . ?
C11 C12 C13 122.25(15) . . ?
C11 C12 H12 118.9 . . ?
C13 C12 H12 118.9 . . ?
C8 C13 C12 121.69(14) . . ?
C8 C13 H13 119.2 . . ?
C12 C13 H13 119.2 . . ?
C17 C14 C16 107.84(17) . . ?
C17 C14 C11 111.19(16) . . ?
C16 C14 C11 112.12(14) . . ?
C17 C14 C15 110.4(2) . . ?
C16 C14 C15 107.65(17) . . ?
C11 C14 C15 107.64(14) . . ?
C14 C16 H16A 109.5 . . ?
C14 C16 H16B 109.5 . . ?
H16A C16 H16B 109.5 . . ?
C14 C16 H16C 109.5 . . ?
H16A C16 H16C 109.5 . . ?
H16B C16 H16C 109.5 . . ?
C14 C15 H15A 109.5 . . ?
C14 C15 H15B 109.5 . . ?
H15A C15 H15B 109.5 . . ?
C14 C15 H15C 109.5 . . ?
H15A C15 H15C 109.5 . . ?
H15B C15 H15C 109.5 . . ?
C14 C17 H17A 109.5 . . ?
C14 C17 H17B 109.5 . . ?
H17A C17 H17B 109.5 . . ?
C14 C17 H17C 109.5 . . ?
H17A C17 H17C 109.5 . . ?
H17B C17 H17C 109.5 . . ?
C20 C19 C18 121.71(14) . . ?
C20 C19 H19 119.1 . . ?
C18 C19 H19 119.1 . . ?
C23 C18 C19 116.74(13) . . ?
C23 C18 C7 123.83(13) . . ?
C19 C18 C7 119.43(12) . . ?
C19 C20 C21 121.64(14) . . ?
C19 C20 H20 119.2 . . ?
C21 C20 H20 119.2 . . ?
C22 C21 C20 116.38(14) . . ?
C22 C21 C24 122.77(14) . . ?
C20 C21 C24 120.85(14) . . ?
C21 C22 C23 122.12(14) . . ?
C21 C22 H22 118.9 . . ?
C23 C22 H22 118.9 . . ?
C18 C23 C22 121.39(14) . . ?
C18 C23 H23 119.3 . . ?
C22 C23 H23 119.3 . . ?
C26A C24 C25A 122.2(9) . . ?
C26A C24 C27A 108.8(9) . . ?
C25A C24 C27A 98.3(10) . . ?
C26A C24 C21 112.1(6) . . ?
C25 C24 C21 110.37(14) . . ?
C25A C24 C21 104.1(6) . . ?
C27A C24 C21 110.4(6) . . ?
C25 C24 C27 109.52(18) . . ?
C21 C24 C27 109.06(14) . . ?
C25 C24 C26 108.56(17) . . ?
C21 C24 C26 112.17(15) . . ?
C27 C24 C26 107.08(17) . . ?
C24 C25 H25A 109.5 . . ?
C24 C25 H25B 109.5 . . ?
H25A C25 H25B 109.5 . . ?
C24 C25 H25C 109.5 . . ?
H25A C25 H25C 109.5 . . ?
H25B C25 H25C 109.5 . . ?
C24 C26 H26A 109.5 . . ?
C24 C26 H26B 109.5 . . ?
H26A C26 H26B 109.5 . . ?
C24 C26 H26C 109.5 . . ?
H26A C26 H26C 109.5 . . ?
H26B C26 H26C 109.5 . . ?
C24 C27 H27A 109.5 . . ?
C24 C27 H27B 109.5 . . ?
H27A C27 H27B 109.5 . . ?
C24 C27 H27C 109.5 . . ?
H27A C27 H27C 109.5 . . ?
H27B C27 H27C 109.5 . . ?
C24 C25A H25D 109.5 . . ?
C24 C25A H25E 109.5 . . ?
H25D C25A H25E 109.5 . . ?
C24 C25A H25F 109.5 . . ?
H25D C25A H25F 109.5 . . ?
H25E C25A H25F 109.5 . . ?
C24 C27A H27D 109.5 . . ?
C24 C27A H27E 109.5 . . ?
H27D C27A H27E 109.5 . . ?
C24 C27A H27F 109.5 . . ?
H27D C27A H27F 109.5 . . ?
H27E C27A H27F 109.5 . . ?
C24 C26A H26D 109.5 . . ?
C24 C26A H26E 109.5 . . ?
H26D C26A H26E 109.5 . . ?
C24 C26A H26F 109.5 . . ?
H26D C26A H26F 109.5 . . ?
H26E C26A H26F 109.5 . . ?
C33 C28 C29 116.63(13) . . ?
C33 C28 C7 123.56(12) . . ?
C29 C28 C7 119.80(13) . . ?
C30 C29 C28 122.05(14) . . ?
C30 C29 H29 119.0 . . ?
C28 C29 H29 119.0 . . ?
C29 C30 C31 121.50(14) . . ?
C29 C30 H30 119.3 . . ?
C31 C30 H30 119.3 . . ?
C30 C31 C32 116.37(14) . . ?
C30 C31 C34 122.92(14) . . ?
C32 C31 C34 120.67(14) . . ?
C33 C32 C31 122.25(14) . . ?
C33 C32 H32 118.9 . . ?
C31 C32 H32 118.9 . . ?
C32 C33 C28 121.13(14) . . ?
C32 C33 H33 119.4 . . ?
C28 C33 H33 119.4 . . ?
C36 C34 C31 109.85(14) . . ?
C36 C34 C35 108.75(17) . . ?
C31 C34 C35 112.11(14) . . ?
C36 C34 C37 109.63(17) . . ?
C31 C34 C37 108.45(14) . . ?
C35 C34 C37 108.02(15) . . ?
C34 C35 H35A 109.5 . . ?
C34 C35 H35B 109.5 . . ?
H35A C35 H35B 109.5 . . ?
C34 C35 H35C 109.5 . . ?
H35A C35 H35C 109.5 . . ?
H35B C35 H35C 109.5 . . ?
C34 C36 H36A 109.5 . . ?
C34 C36 H36B 109.5 . . ?
H36A C36 H36B 109.5 . . ?
C34 C36 H36C 109.5 . . ?
H36A C36 H36C 109.5 . . ?
H36B C36 H36C 109.5 . . ?
C34 C37 H37A 109.5 . . ?
C34 C37 H37B 109.5 . . ?
H37A C37 H37B 109.5 . . ?
C34 C37 H37C 109.5 . . ?
H37A C37 H37C 109.5 . . ?
H37B C37 H37C 109.5 . . ?
C4 C38 H38A 109.5 . . ?
C4 C38 H38B 109.5 . . ?
H38A C38 H38B 109.5 . . ?
C4 C38 H38C 109.5 . . ?
H38A C38 H38C 109.5 . . ?
H38B C38 H38C 109.5 . . ?
C46 C39 C6 109.47(12) . . ?
C46 C39 C40 114.83(12) . . ?
C6 C39 C40 112.43(11) . . ?
C46 C39 H39 106.5 . . ?
C6 C39 H39 106.5 . . ?
C40 C39 H39 106.5 . . ?
C41 C40 C45 117.80(14) . . ?
C41 C40 C39 122.20(13) . . ?
C45 C40 C39 119.97(13) . . ?
C40 C41 C42 121.43(14) . . ?
C40 C41 H41 119.3 . . ?
C42 C41 H41 119.3 . . ?
C43 C42 C41 120.10(15) . . ?
C43 C42 H42 120.0 . . ?
C41 C42 H42 120.0 . . ?
C42 C43 C44 119.17(15) . . ?
C42 C43 H43 120.4 . . ?
C44 C43 H43 120.4 . . ?
C43 C44 C45 120.69(16) . . ?
C43 C44 H44 119.7 . . ?
C45 C44 H44 119.7 . . ?
C44 C45 C40 120.79(15) . . ?
C44 C45 H45 119.6 . . ?
C40 C45 H45 119.6 . . ?
C51 C46 C47 118.47(14) . . ?
C51 C46 C39 122.96(13) . . ?
C47 C46 C39 118.27(13) . . ?
C48 C47 C46 120.61(16) . . ?
C48 C47 H47 119.7 . . ?
C46 C47 H47 119.7 . . ?
C49 C48 C47 120.14(16) . . ?
C49 C48 H48 119.9 . . ?
C47 C48 H48 119.9 . . ?
C50 C49 C48 119.87(16) . . ?
C50 C49 H49 120.1 . . ?
C48 C49 H49 120.1 . . ?
C49 C50 C51 120.23(17) . . ?
C49 C50 H50 119.9 . . ?
C51 C50 H50 119.9 . . ?
C50 C51 C46 120.59(15) . . ?
C50 C51 H51 119.7 . . ?
C46 C51 H51 119.7 . . ?
C53 C52 C57 120.4(3) . . ?
C53 C52 H52 119.8 . . ?
C57 C52 H52 119.8 . . ?
C52 C53 C54 120.1(3) . . ?
C52 C53 H53 119.9 . . ?
C54 C53 H53 119.9 . . ?
C53 C54 C55 119.6(3) . . ?
C53 C54 H54 120.2 . . ?
C55 C54 H54 120.2 . . ?
C56 C55 C54 119.8(3) . . ?
C56 C55 H55 120.1 . . ?
C54 C55 H55 120.1 . . ?
C57 C56 C55 120.2(3) . . ?
C57 C56 H56 119.9 . . ?
C55 C56 H56 119.9 . . ?
C52 C57 C56 120.0(3) . . ?
C52 C57 H57 120.0 . . ?
C56 C57 H57 120.0 . . ?
C59 C58 C63 119.8(3) . . ?
C59 C58 H58 120.1 . . ?
C63 C58 H58 120.1 . . ?
C60 C59 C58 120.5(3) . . ?
C60 C59 H59 119.7 . . ?
C58 C59 H59 119.7 . . ?
C61 C60 C59 120.8(4) . . ?
C61 C60 H60 119.6 . . ?
C59 C60 H60 119.6 . . ?
C60 C61 C62 120.4(3) . . ?
C60 C61 H61 119.8 . . ?
C62 C61 H61 119.8 . . ?
C63 C62 C61 118.2(4) . . ?
C63 C62 H62 120.9 . . ?
C61 C62 H62 120.9 . . ?
C62 C63 C58 120.1(3) . . ?
C62 C63 H63 119.9 . . ?
C58 C63 H63 119.9 . . ?
N2 C101 C106 118.12(13) . . ?
N2 C101 C102 122.34(13) . . ?
C106 C101 C102 119.54(13) . . ?
C103 C102 C101 117.79(12) . . ?
C103 C102 C107 121.13(12) . . ?
C101 C102 C107 121.08(12) . . ?
C104 C103 C102 123.06(13) . . ?
C104 C103 H103 118.5 . . ?
C102 C103 H103 118.5 . . ?
C105 C104 C103 117.94(13) . . ?
C105 C104 C138 121.11(13) . . ?
C103 C104 C138 120.95(13) . . ?
C106 C105 C104 121.44(13) . . ?
C106 C105 H105 119.3 . . ?
C104 C105 H105 119.3 . . ?
C105 C106 C101 119.99(13) . . ?
C105 C106 C139 121.16(12) . . ?
C101 C106 C139 118.70(12) . . ?
C118 C107 C128 107.20(11) . . ?
C118 C107 C108 109.51(11) . . ?
C128 C107 C108 111.29(11) . . ?
C118 C107 C102 109.86(11) . . ?
C128 C107 C102 111.24(11) . . ?
C108 C107 C102 107.74(11) . . ?
C113 C108 C109 116.59(13) . . ?
C113 C108 C107 124.87(12) . . ?
C109 C108 C107 118.54(12) . . ?
C110 C109 C108 121.99(13) . . ?
C110 C109 H109 119.0 . . ?
C108 C109 H109 119.0 . . ?
C109 C110 C111 121.48(13) . . ?
C109 C110 H110 119.3 . . ?
C111 C110 H110 119.3 . . ?
C110 C111 C112 116.47(13) . . ?
C110 C111 C114 123.25(13) . . ?
C112 C111 C114 120.28(13) . . ?
C113 C112 C111 122.12(13) . . ?
C113 C112 H112 118.9 . . ?
C111 C112 H112 118.9 . . ?
C112 C113 C108 121.35(13) . . ?
C112 C113 H113 119.3 . . ?
C108 C113 H113 119.3 . . ?
C115 C114 C111 112.40(13) . . ?
C115 C114 C116 108.43(15) . . ?
C111 C114 C116 109.44(13) . . ?
C115 C114 C117 108.36(14) . . ?
C111 C114 C117 109.35(12) . . ?
C116 C114 C117 108.78(15) . . ?
C114 C115 H11A 109.5 . . ?
C114 C115 H11B 109.5 . . ?
H11A C115 H11B 109.5 . . ?
C114 C115 H11C 109.5 . . ?
H11A C115 H11C 109.5 . . ?
H11B C115 H11C 109.5 . . ?
C114 C116 H11D 109.5 . . ?
C114 C116 H11E 109.5 . . ?
H11D C116 H11E 109.5 . . ?
C114 C116 H11F 109.5 . . ?
H11D C116 H11F 109.5 . . ?
H11E C116 H11F 109.5 . . ?
C114 C117 H11G 109.5 . . ?
C114 C117 H11H 109.5 . . ?
H11G C117 H11H 109.5 . . ?
C114 C117 H11I 109.5 . . ?
H11G C117 H11I 109.5 . . ?
H11H C117 H11I 109.5 . . ?
C119 C118 C123 116.56(13) . . ?
C119 C118 C107 123.82(13) . . ?
C123 C118 C107 119.55(12) . . ?
C118 C119 C120 121.64(13) . . ?
C118 C119 H119 119.2 . . ?
C120 C119 H119 119.2 . . ?
C121 C120 C119 121.84(13) . . ?
C121 C120 H120 119.1 . . ?
C119 C120 H120 119.1 . . ?
C120 C121 C122 116.40(13) . . ?
C120 C121 C124 122.69(13) . . ?
C122 C121 C124 120.92(13) . . ?
C123 C122 C121 121.77(14) . . ?
C123 C122 H122 119.1 . . ?
C121 C122 H122 119.1 . . ?
C122 C123 C118 121.54(13) . . ?
C122 C123 H123 119.2 . . ?
C118 C123 H123 119.2 . . ?
C125 C124 C127 109.15(15) . . ?
C125 C124 C121 112.17(14) . . ?
C127 C124 C121 110.23(13) . . ?
C125 C124 C126 107.52(15) . . ?
C127 C124 C126 108.91(15) . . ?
C121 C124 C126 108.78(14) . . ?
C124 C125 H12A 109.5 . . ?
C124 C125 H12B 109.5 . . ?
H12A C125 H12B 109.5 . . ?
C124 C125 H12C 109.5 . . ?
H12A C125 H12C 109.5 . . ?
H12B C125 H12C 109.5 . . ?
C124 C126 H12D 109.5 . . ?
C124 C126 H12E 109.5 . . ?
H12D C126 H12E 109.5 . . ?
C124 C126 H12F 109.5 . . ?
H12D C126 H12F 109.5 . . ?
H12E C126 H12F 109.5 . . ?
C124 C127 H12G 109.5 . . ?
C124 C127 H12H 109.5 . . ?
H12G C127 H12H 109.5 . . ?
C124 C127 H12I 109.5 . . ?
H12G C127 H12I 109.5 . . ?
H12H C127 H12I 109.5 . . ?
C133 C128 C129 116.59(13) . . ?
C133 C128 C107 124.21(12) . . ?
C129 C128 C107 119.20(12) . . ?
C130 C129 C128 121.53(13) . . ?
C130 C129 H129 119.2 . . ?
C128 C129 H129 119.2 . . ?
C129 C130 C131 121.78(13) . . ?
C129 C130 H130 119.1 . . ?
C131 C130 H130 119.1 . . ?
C132 C131 C130 116.41(13) . . ?
C132 C131 C134 121.87(14) . . ?
C130 C131 C134 121.72(13) . . ?
C131 C132 C133 121.86(14) . . ?
C131 C132 H132 119.1 . . ?
C133 C132 H132 119.1 . . ?
C128 C133 C132 121.48(13) . . ?
C128 C133 H133 119.3 . . ?
C132 C133 H133 119.3 . . ?
C37A C134 C36A 109.8(8) . . ?
C136 C134 C135 109.9(3) . . ?
C37A C134 C35A 115.4(6) . . ?
C36A C134 C35A 105.9(7) . . ?
C37A C134 C131 113.1(4) . . ?
C136 C134 C131 113.76(17) . . ?
C36A C134 C131 102.4(4) . . ?
C135 C134 C131 108.93(17) . . ?
C35A C134 C131 109.2(3) . . ?
C136 C134 C137 105.9(2) . . ?
C135 C134 C137 106.4(3) . . ?
C131 C134 C137 111.65(16) . . ?
C104 C138 H13A 109.5 . . ?
C104 C138 H13B 109.5 . . ?
H13A C138 H13B 109.5 . . ?
C104 C138 H13C 109.5 . . ?
H13A C138 H13C 109.5 . . ?
H13B C138 H13C 109.5 . . ?
C140 C139 C106 113.00(12) . . ?
C140 C139 C146 114.34(12) . . ?
C106 C139 C146 109.78(12) . . ?
C140 C139 H139 106.4 . . ?
C106 C139 H139 106.4 . . ?
C146 C139 H139 106.4 . . ?
C145 C140 C141 118.21(14) . . ?
C145 C140 C139 123.25(14) . . ?
C141 C140 C139 118.54(13) . . ?
C142 C141 C140 121.45(15) . . ?
C142 C141 H141 119.3 . . ?
C140 C141 H141 119.3 . . ?
C143 C142 C141 119.64(16) . . ?
C143 C142 H142 120.2 . . ?
C141 C142 H142 120.2 . . ?
C144 C143 C142 119.52(15) . . ?
C144 C143 H143 120.2 . . ?
C142 C143 H143 120.2 . . ?
C143 C144 C145 120.87(16) . . ?
C143 C144 H144 119.6 . . ?
C145 C144 H144 119.6 . . ?
C140 C145 C144 120.31(15) . . ?
C140 C145 H145 119.8 . . ?
C144 C145 H145 119.8 . . ?
C151 C146 C147 118.22(16) . . ?
C151 C146 C139 119.98(15) . . ?
C147 C146 C139 121.78(14) . . ?
C146 C147 C148 121.34(16) . . ?
C146 C147 H147 119.3 . . ?
C148 C147 H147 119.3 . . ?
C149 C148 C147 120.02(18) . . ?
C149 C148 H148 120.0 . . ?
C147 C148 H148 120.0 . . ?
C148 C149 C150 119.41(18) . . ?
C148 C149 H149 120.3 . . ?
C150 C149 H149 120.3 . . ?
C149 C150 C151 120.91(19) . . ?
C149 C150 H150 119.5 . . ?
C151 C150 H150 119.5 . . ?
C146 C151 C150 120.10(19) . . ?
C146 C151 H151 120.0 . . ?
C150 C151 H151 120.0 . . ?
C134 C135 H35P 109.5 . . ?
C134 C135 H13Q 109.5 . . ?
H35P C135 H13Q 109.5 . . ?
C134 C135 H13R 109.5 . . ?
H35P C135 H13R 109.5 . . ?
H13Q C135 H13R 109.5 . . ?
C134 C136 H36P 109.5 . . ?
C134 C136 H36Q 109.5 . . ?
H36P C136 H36Q 109.5 . . ?
C134 C136 H36R 109.5 . . ?
H36P C136 H36R 109.5 . . ?
H36Q C136 H36R 109.5 . . ?
C134 C137 H37G 109.5 . . ?
C134 C137 H37H 109.5 . . ?
H37G C137 H37H 109.5 . . ?
C134 C137 H37I 109.5 . . ?
H37G C137 H37I 109.5 . . ?
H37H C137 H37I 109.5 . . ?
C134 C35A H35D 109.5 . . ?
C134 C35A H35E 109.5 . . ?
H35D C35A H35E 109.5 . . ?
C134 C35A H35F 109.5 . . ?
H35D C35A H35F 109.5 . . ?
H35E C35A H35F 109.5 . . ?
C134 C36A H36D 109.5 . . ?
C134 C36A H36E 109.5 . . ?
H36D C36A H36E 109.5 . . ?
C134 C36A H36F 109.5 . . ?
H36D C36A H36F 109.5 . . ?
H36E C36A H36F 109.5 . . ?
C134 C37A H37D 109.5 . . ?
C134 C37A H37E 109.5 . . ?
H37D C37A H37E 109.5 . . ?
C134 C37A H37F 109.5 . . ?
H37D C37A H37F 109.5 . . ?
H37E C37A H37F 109.5 . . ?

loop_
_geom_bond_atom_site_label_1
_geom_bond_atom_site_label_2
_geom_bond_distance
_geom_bond_site_symmetry_2
_geom_bond_publ_flag
N1 C1 1.4031(19) . ?
N1 H1B 0.87(2) . ?
N1 H1A 0.88(2) . ?
C1 C6 1.4108(19) . ?
C1 C2 1.4188(19) . ?
N2 C101 1.3933(19) . ?
N2 H2A 0.88(2) . ?
N2 H2B 0.88(2) . ?
C2 C3 1.394(2) . ?
C2 C7 1.5561(18) . ?
C3 C4 1.3909(19) . ?
C3 H3 0.9500 . ?
C4 C5 1.384(2) . ?
C4 C38 1.507(2) . ?
C5 C6 1.387(2) . ?
C5 H5 0.9500 . ?
C6 C39 1.5295(19) . ?
C7 C28 1.546(2) . ?
C7 C8 1.5524(19) . ?
C7 C18 1.5586(19) . ?
C9 C10 1.389(2) . ?
C9 C8 1.397(2) . ?
C9 H9 0.9500 . ?
C8 C13 1.385(2) . ?
C10 C11 1.389(2) . ?
C10 H10 0.9500 . ?
C11 C12 1.386(2) . ?
C11 C14 1.534(2) . ?
C12 C13 1.387(2) . ?
C12 H12 0.9500 . ?
C13 H13 0.9500 . ?
C14 C17 1.516(3) . ?
C14 C16 1.524(3) . ?
C14 C15 1.538(3) . ?
C16 H16A 0.9800 . ?
C16 H16B 0.9800 . ?
C16 H16C 0.9800 . ?
C15 H15A 0.9800 . ?
C15 H15B 0.9800 . ?
C15 H15C 0.9800 . ?
C17 H17A 0.9800 . ?
C17 H17B 0.9800 . ?
C17 H17C 0.9800 . ?
C19 C20 1.384(2) . ?
C19 C18 1.401(2) . ?
C19 H19 0.9500 . ?
C18 C23 1.388(2) . ?
C20 C21 1.401(2) . ?
C20 H20 0.9500 . ?
C21 C22 1.389(2) . ?
C21 C24 1.535(2) . ?
C22 C23 1.394(2) . ?
C22 H22 0.9500 . ?
C23 H23 0.9500 . ?
C24 C26A 1.467(9) . ?
C24 C25 1.509(3) . ?
C24 C25A 1.522(9) . ?
C24 C27A 1.523(9) . ?
C24 C27 1.536(3) . ?
C24 C26 1.537(3) . ?
C25 H25A 0.9800 . ?
C25 H25B 0.9800 . ?
C25 H25C 0.9800 . ?
C26 H26A 0.9800 . ?
C26 H26B 0.9800 . ?
C26 H26C 0.9800 . ?
C27 H27A 0.9800 . ?
C27 H27B 0.9800 . ?
C27 H27C 0.9800 . ?
C25A H25D 0.9800 . ?
C25A H25E 0.9800 . ?
C25A H25F 0.9800 . ?
C27A H27D 0.9800 . ?
C27A H27E 0.9800 . ?
C27A H27F 0.9800 . ?
C26A H26D 0.9800 . ?
C26A H26E 0.9800 . ?
C26A H26F 0.9800 . ?
C28 C33 1.392(2) . ?
C28 C29 1.393(2) . ?
C29 C30 1.386(2) . ?
C29 H29 0.9500 . ?
C30 C31 1.391(2) . ?
C30 H30 0.9500 . ?
C31 C32 1.394(2) . ?
C31 C34 1.531(2) . ?
C32 C33 1.389(2) . ?
C32 H32 0.9500 . ?
C33 H33 0.9500 . ?
C34 C36 1.527(3) . ?
C34 C35 1.532(3) . ?
C34 C37 1.533(3) . ?
C35 H35A 0.9800 . ?
C35 H35B 0.9800 . ?
C35 H35C 0.9800 . ?
C36 H36A 0.9800 . ?
C36 H36B 0.9800 . ?
C36 H36C 0.9800 . ?
C37 H37A 0.9800 . ?
C37 H37B 0.9800 . ?
C37 H37C 0.9800 . ?
C38 H38A 0.9800 . ?
C38 H38B 0.9800 . ?
C38 H38C 0.9800 . ?
C39 C46 1.5216(19) . ?
C39 C40 1.531(2) . ?
C39 H39 1.0000 . ?
C40 C41 1.389(2) . ?
C40 C45 1.393(2) . ?
C41 C42 1.389(2) . ?
C41 H41 0.9500 . ?
C42 C43 1.380(2) . ?
C42 H42 0.9500 . ?
C43 C44 1.382(3) . ?
C43 H43 0.9500 . ?
C44 C45 1.387(2) . ?
C44 H44 0.9500 . ?
C45 H45 0.9500 . ?
C46 C51 1.390(2) . ?
C46 C47 1.394(2) . ?
C47 C48 1.388(2) . ?
C47 H47 0.9500 . ?
C48 C49 1.379(3) . ?
C48 H48 0.9500 . ?
C49 C50 1.378(3) . ?
C49 H49 0.9500 . ?
C50 C51 1.390(2) . ?
C50 H50 0.9500 . ?
C51 H51 0.9500 . ?
C52 C53 1.363(4) . ?
C52 C57 1.365(4) . ?
C52 H52 0.9500 . ?
C53 C54 1.375(4) . ?
C53 H53 0.9500 . ?
C54 C55 1.377(5) . ?
C54 H54 0.9500 . ?
C55 C56 1.373(5) . ?
C55 H55 0.9500 . ?
C56 C57 1.367(5) . ?
C56 H56 0.9500 . ?
C57 H57 0.9500 . ?
C58 C59 1.348(4) . ?
C58 C63 1.374(4) . ?
C58 H58 0.9500 . ?
C59 C60 1.358(4) . ?
C59 H59 0.9500 . ?
C60 C61 1.349(5) . ?
C60 H60 0.9500 . ?
C61 C62 1.380(5) . ?
C61 H61 0.9500 . ?
C62 C63 1.393(5) . ?
C62 H62 0.9500 . ?
C63 H63 0.9500 . ?
C101 C106 1.4104(19) . ?
C101 C102 1.4180(19) . ?
C102 C103 1.3936(19) . ?
C102 C107 1.5588(18) . ?
C103 C104 1.3907(19) . ?
C103 H103 0.9500 . ?
C104 C105 1.390(2) . ?
C104 C138 1.506(2) . ?
C105 C106 1.386(2) . ?
C105 H105 0.9500 . ?
C106 C139 1.5259(19) . ?
C107 C118 1.5498(19) . ?
C107 C128 1.5498(19) . ?
C107 C108 1.5524(19) . ?
C108 C113 1.392(2) . ?
C108 C109 1.397(2) . ?
C109 C110 1.388(2) . ?
C109 H109 0.9500 . ?
C110 C111 1.394(2) . ?
C110 H110 0.9500 . ?
C111 C112 1.395(2) . ?
C111 C114 1.533(2) . ?
C112 C113 1.390(2) . ?
C112 H112 0.9500 . ?
C113 H113 0.9500 . ?
C114 C115 1.525(2) . ?
C114 C116 1.534(2) . ?
C114 C117 1.534(2) . ?
C115 H11A 0.9800 . ?
C115 H11B 0.9800 . ?
C115 H11C 0.9800 . ?
C116 H11D 0.9800 . ?
C116 H11E 0.9800 . ?
C116 H11F 0.9800 . ?
C117 H11G 0.9800 . ?
C117 H11H 0.9800 . ?
C117 H11I 0.9800 . ?
C118 C119 1.387(2) . ?
C118 C123 1.401(2) . ?
C119 C120 1.394(2) . ?
C119 H119 0.9500 . ?
C120 C121 1.387(2) . ?
C120 H120 0.9500 . ?
C121 C122 1.400(2) . ?
C121 C124 1.535(2) . ?
C122 C123 1.384(2) . ?
C122 H122 0.9500 . ?
C123 H123 0.9500 . ?
C124 C125 1.525(2) . ?
C124 C127 1.527(2) . ?
C124 C126 1.543(3) . ?
C125 H12A 0.9800 . ?
C125 H12B 0.9800 . ?
C125 H12C 0.9800 . ?
C126 H12D 0.9800 . ?
C126 H12E 0.9800 . ?
C126 H12F 0.9800 . ?
C127 H12G 0.9800 . ?
C127 H12H 0.9800 . ?
C127 H12I 0.9800 . ?
C128 C133 1.390(2) . ?
C128 C129 1.3982(19) . ?
C129 C130 1.388(2) . ?
C129 H129 0.9500 . ?
C130 C131 1.394(2) . ?
C130 H130 0.9500 . ?
C131 C132 1.392(2) . ?
C131 C134 1.535(2) . ?
C132 C133 1.392(2) . ?
C132 H132 0.9500 . ?
C133 H133 0.9500 . ?
C134 C37A 1.429(10) . ?
C134 C136 1.501(3) . ?
C134 C36A 1.515(11) . ?
C134 C135 1.517(4) . ?
C134 C35A 1.524(9) . ?
C134 C137 1.556(3) . ?
C138 H13A 0.9800 . ?
C138 H13B 0.9800 . ?
C138 H13C 0.9800 . ?
C139 C140 1.524(2) . ?
C139 C146 1.531(2) . ?
C139 H139 1.0000 . ?
C140 C145 1.387(2) . ?
C140 C141 1.393(2) . ?
C141 C142 1.388(2) . ?
C141 H141 0.9500 . ?
C142 C143 1.386(3) . ?
C142 H142 0.9500 . ?
C143 C144 1.375(3) . ?
C143 H143 0.9500 . ?
C144 C145 1.395(2) . ?
C144 H144 0.9500 . ?
C145 H145 0.9500 . ?
C146 C151 1.387(2) . ?
C146 C147 1.387(2) . ?
C147 C148 1.389(2) . ?
C147 H147 0.9500 . ?
C148 C149 1.374(3) . ?
C148 H148 0.9500 . ?
C149 C150 1.374(3) . ?
C149 H149 0.9500 . ?
C150 C151 1.396(3) . ?
C150 H150 0.9500 . ?
C151 H151 0.9500 . ?
C135 H35P 0.9800 . ?
C135 H13Q 0.9800 . ?
C135 H13R 0.9800 . ?
C136 H36P 0.9800 . ?
C136 H36Q 0.9800 . ?
C136 H36R 0.9800 . ?
C137 H37G 0.9800 . ?
C137 H37H 0.9800 . ?
C137 H37I 0.9800 . ?
C35A H35D 0.9800 . ?
C35A H35E 0.9800 . ?
C35A H35F 0.9800 . ?
C36A H36D 0.9800 . ?
C36A H36E 0.9800 . ?
C36A H36F 0.9800 . ?
C37A H37D 0.9800 . ?
C37A H37E 0.9800 . ?
C37A H37F 0.9800 . ?
